data_6000247
loop_
_publ_author_name
'Diot, N.'
'Marchand, R.'
'Haines, J.'
'Leger, J. M.'
'Macaudiere, P.'
'Hull, S.'

_publ_section_title
;
 Crystal structure determination of the oxynitride Sr2TaO3N
;
_journal_name_full 'Journal of Solid State Chemistry'
_journal_page_first 390
_journal_page_last 393
_journal_paper_doi 10.1006/jssc.1999.8369
_journal_volume 146
_journal_year 1999
_chemical_formula_sum 'N O3 Sr2 Ta'
_space_group_name_H-M_alt 'I 4/m m m'
_cell_angle_alpha 90.000
_cell_angle_beta 90.000
_cell_angle_gamma 90.000
_cell_length_a 4.0413
_cell_length_b 4.0413
_cell_length_c 12.6073
_cell_volume 205.90
_cod_database_code 6000247

loop_
_atom_site_label
_atom_site_fract_x
_atom_site_fract_y
_atom_site_fract_z
? ? ? ?
